data_4320067
loop_
_publ_author_name
'Miguel A. Salvad\'o'
'Pilar Pertierra'
'Santiago Garc\'ia-Granda'
'Sergei A. Khainakov'
'Jos\'e R. Garc\'ia'
'Anatoly I. Bortun'
'Abraham Clearfield'

_publ_contact_author_address
;
Dpto. Qu\'imica F\'isica y Anal\'itica
Universidad de Oviedo
33006 - Oviedo
Spain
;
_publ_contact_author_email mass@sauron.quimica.uniovi.es
_publ_contact_author_name 'Dr Miguel A. Salvad\'o'
_publ_section_title
;
 Novel Silicate Anion: Si8O2212-. Hydrothermal Synthesis and X-ray Powder
 Structure of Three New Niobium Silicates
;
_journal_name_full 'Inorganic Chemistry'
_journal_page_first 4368
_journal_page_last 4373
_journal_paper_doi 10.1021/ic0101174
_journal_volume 40
_journal_year 2001
_chemical_formula_moiety 'H1 Na2 Nb1 O12 Si4, 1.25(H2 O)'
_chemical_formula_structural 'Na2 H(NbO)Si4O11 (H2 O)1.25'
_chemical_formula_sum 'H3.5 Na2 Nb O13.25 Si4'
_chemical_formula_weight 466.75
_chemical_name_systematic
;
sodium niobium(V)tetrasilicate
;
_space_group_IT_number 11
_symmetry_cell_setting monoclinic
_symmetry_space_group_name_Hall '-P 2yb'
_symmetry_space_group_name_H-M 'P 1 21/m 1'
_cell_angle_alpha 90.0
_cell_angle_beta 101.341(2)
_cell_angle_gamma 90.0
_cell_formula_units_Z 2
_cell_length_a 7.1543(2)
_cell_length_b 9.1228(3)
_cell_length_c 8.8966(3)
_cell_measurement_temperature 295
_cell_volume 569.32(3)
_computing_molecular_graphics 'EUCLID (Spek, 1982)'
_computing_structure_refinement 'FULLPROF (Rodriguez-Carvajal, 1990)'
_diffrn_measurement_device_type Bragg-Brentano
_diffrn_radiation_wavelength 1.5418
_exptl_crystal_density_diffrn 2.72
_exptl_crystal_density_method 'not measured'
_exptl_crystal_F_000 457
_pd_char_colour white
_pd_meas_2theta_range_inc 0.02
_pd_meas_2theta_range_max 110
_pd_meas_2theta_range_min 8
_pd_meas_number_of_points 5101
_pd_proc_ls_background_function 'fourth degree polynomial'
_pd_proc_ls_pref_orient_corr ' ?'
_pd_proc_ls_prof_R_factor 0.0096
_pd_proc_ls_prof_wR_expected 0.0033
_pd_proc_ls_prof_wR_factor 0.0133
_refine_ls_extinction_method none
_refine_ls_goodness_of_fit_all 4.00
_refine_ls_hydrogen_treatment noref
_refine_ls_number_constraints 11
_refine_ls_number_parameters 60
_refine_ls_structure_factor_coef Inet
_cod_data_source_file ic0101174_2.cif
_cod_data_source_block ns69data
_cod_original_cell_volume 569.32
_cod_original_formula_sum 'H3.50 Na2 Nb1 O13.25 Si4'
_cod_database_code 4320067

loop_
_symmetry_equiv_pos_site_id
_symmetry_equiv_pos_as_xyz
1 x,y,z
2 -x,1/2+y,-z
3 -x,-y,-z
4 x,1/2-y,z

loop_
_atom_site_label
_atom_site_fract_x
_atom_site_fract_y
_atom_site_fract_z
_atom_site_U_iso_or_equiv
_atom_site_thermal_displace_type
_atom_site_occupancy
_atom_site_type_symbol
Nb .9462(4) .25 .0682(3) .022(7) Uiso 1 Nb
Si1 .5469(8) .25 .6118(6) .024(9) Uiso 1 Si
Si2 .5554(8) .25 .260(7) .024(9) Uiso 1 Si
Si3 .7219(6) .9997(6) .8186(5) .024(9) Uiso 1 Si
O1 .772(1) .092(1) .9691(9) .025(1) Uiso 1 O
O2 .780(1) .25 .242(1) .025(1) Uiso 1 O
O3 .094(2) .25 .945(2) .025(1) Uiso 1 O
O4 .894(1) .905(1) .794(1) .025(1) Uiso 1 O
O5 .344(1) .25 .665(2) .025(1) Uiso 1 O
O6 .500(2) .25 .4269(8) .025(1) Uiso 1 O
O7 .682(1) .1133(9) .681(1) .025(1) Uiso 1 O
O8 .544(1) .8961(9) .8235(9) .025(1) Uiso 1 O
Na .761(2) .935(1) .179(1) .14(3) Uiso 1 Na
O9 .0 .0 .5 .029(4) Uiso .25 O
O10 .087(2) .25 .460(2) .029(4) Uiso 1 O

loop_
_atom_type_symbol
_atom_type_description
_atom_type_scat_source
H H 'International Tables for Crystallography (Vol. C)'
O O 'International Tables for Crystallography (Vol. C)'
NA NA 'International Tables for Crystallography (Vol. C)'
NB NB 'International Tables for Crystallography (Vol. C)'
SI SI 'International Tables for Crystallography (Vol. C)'

loop_
_diffrn_radiation_type
CuK\a

loop_
_geom_angle_atom_site_label_1
_geom_angle_atom_site_label_2
_geom_angle_atom_site_label_3
_geom_angle
_geom_angle_publ_flag
O1 Nb O1 92.7(7) yes
O1 Nb O2 86.1(6) yes
O1 Nb O3 98.(1) yes
O1 Nb O4 170.(6) yes
O1 Nb O4 89.4(6) yes
O2 Nb O3 175.(1) yes
O2 Nb O4 83.8(5) yes
O3 Nb O4 92.4(9) yes
O4 Nb O4 86.7(6) yes
O5 Si1 O6 106.(1) yes
O5 Si1 O7 113.(1) yes
O8 Si2 O8 111.(1) yes
O6 Si1 O7 112.(1) yes
O7 Si1 O7 100.4(1) yes
O2 Si2 O6 121.(1) yes
O2 Si2 O8 107.6(9) yes
O6 Si2 O8 105.0(8) yes
O1 Si3 O8 110.(1) yes
O1 Si3 O4 111.(1) yes
O1 Si3 O7 107.(1) yes
O7 Si3 O8 113.(1) yes
O4 Si3 O7 106.(1) yes
O4 Si3 O8 110.(1) yes

loop_
_geom_bond_atom_site_label_1
_geom_bond_atom_site_label_2
_geom_bond_distance
_geom_bond_publ_flag
Nb O1 2.00(1) yes
Nb O2 2.12(1) yes
Nb O3 1.66(1) yes
Nb O4 2.062(9) yes
Si1 O5 1.61(1) yes
Si1 O6 1.613(9) yes
Si1 O7 1.624(9) yes
Si2 O2 1.65(1) yes
Si2 O6 1.61(1) yes
Si2 O8 1.620(9) yes
Si3 O1 1.56(1) yes
Si3 O4 1.55(1) yes
Si3 O7 1.59(1) yes
Si3 O8 1.59(1) yes
